data_7033439
loop_
_publ_author_name
'Mede, Ralf'
'Lorett-Vel\'asquez, Vaneza Paola'
'Klein, Moritz'
'G\"orls, Helmar'
'Schmitt, Michael'
'Gessner, Guido'
'Heinemann, Stefan H.'
'Popp, J\"urgen'
'Westerhausen, Matthias'

_publ_section_title
;
 Carbon monoxide release properties and molecular structures of
 phenylthiolatomanganese(i) carbonyl complexes of the type
 [(OC)4Mn(\m-S-aryl)]2.
;
_journal_issue 7
_journal_name_full 'Dalton transactions (Cambridge, England : 2003)'
_journal_page_first 3020
_journal_page_last 3033
_journal_paper_doi 10.1039/c4dt03567d
_journal_volume 44
_journal_year 2015
_chemical_formula_moiety 'C39 H33 Mn3 O12 S3'
_chemical_formula_sum 'C39 H33 Mn3 O12 S3'
_chemical_formula_weight 954.65
_space_group_IT_number 2
_symmetry_cell_setting triclinic
_symmetry_space_group_name_Hall '-P 1'
_symmetry_space_group_name_H-M 'P -1'
_atom_sites_solution_hydrogens geom
_atom_sites_solution_primary direct
_atom_sites_solution_secondary difmap
_audit_creation_method SHELXL-97
_audit_update_record
;
2014-09-29 deposited with the CCDC.
2014-12-17 downloaded from the CCDC.
;
_cell_angle_alpha 103.291(1)
_cell_angle_beta 91.005(2)
_cell_angle_gamma 98.173(2)
_cell_formula_units_Z 2
_cell_length_a 8.7224(2)
_cell_length_b 14.5346(6)
_cell_length_c 16.5814(6)
_cell_measurement_temperature 133(2)
_cell_volume 2022.30(12)
_computing_cell_refinement DENZO
_computing_data_collection COLLECT
_computing_data_reduction DENZO
_computing_molecular_graphics SHELXTL/PC
_computing_publication_material SHELXL-97
_computing_structure_refinement 'SHELXL-97 (Sheldrick, 2008)'
_computing_structure_solution 'SHELXS-97 (Sheldrick, 2008)'
_diffrn_ambient_temperature 133(2)
_diffrn_measured_fraction_theta_full 0.969
_diffrn_measured_fraction_theta_max 0.969
_diffrn_measurement_device_type KappaCCD
_diffrn_measurement_method 'phi- + omega-scan'
_diffrn_radiation_monochromator graphite
_diffrn_radiation_source 'fine-focus sealed tube'
_diffrn_radiation_type MoK\a
_diffrn_radiation_wavelength 0.71073
_diffrn_reflns_av_R_equivalents 0.0255
_diffrn_reflns_av_sigmaI/netI 0.0452
_diffrn_reflns_limit_h_max 11
_diffrn_reflns_limit_h_min -11
_diffrn_reflns_limit_k_max 18
_diffrn_reflns_limit_k_min -16
_diffrn_reflns_limit_l_max 21
_diffrn_reflns_limit_l_min -20
_diffrn_reflns_number 12266
_diffrn_reflns_theta_full 27.52
_diffrn_reflns_theta_max 27.52
_diffrn_reflns_theta_min 2.36
_exptl_absorpt_coefficient_mu 1.139
_exptl_absorpt_correction_T_max 0.7457
_exptl_absorpt_correction_T_min 0.6095
_exptl_absorpt_correction_type multi-scan
_exptl_absorpt_process_details 'SADABS, Bruker-AXS, 2002'
_exptl_crystal_colour orange
_exptl_crystal_density_diffrn 1.568
_exptl_crystal_density_method 'not measured'
_exptl_crystal_description plate
_exptl_crystal_F_000 972
_exptl_crystal_size_max 0.035
_exptl_crystal_size_mid 0.034
_exptl_crystal_size_min 0.034
_refine_diff_density_max 0.886
_refine_diff_density_min -0.586
_refine_diff_density_rms 0.130
_refine_ls_extinction_method none
_refine_ls_goodness_of_fit_ref 1.146
_refine_ls_hydrogen_treatment constr
_refine_ls_matrix_type full
_refine_ls_number_parameters 523
_refine_ls_number_reflns 9033
_refine_ls_number_restraints 0
_refine_ls_restrained_S_all 1.146
_refine_ls_R_factor_all 0.0746
_refine_ls_R_factor_gt 0.0572
_refine_ls_shift/su_max 0.004
_refine_ls_shift/su_mean 0.000
_refine_ls_structure_factor_coef Fsqd
_refine_ls_weighting_details 'calc w=1/[\s^2^(Fo^2^)+(0.0382P)^2^+8.6734P] where P=(Fo^2^+2Fc^2^)/3'
_refine_ls_weighting_scheme calc
_refine_ls_wR_factor_gt 0.1330
_refine_ls_wR_factor_ref 0.1416
_reflns_number_gt 7537
_reflns_number_total 9033
_reflns_threshold_expression >2sigma(I)
_cod_data_source_file c4dt03567d2.cif
_cod_data_source_block FO4651
_cod_depositor_comments 'Adding full bibliography for 7033427--7033440.cif.'
_cod_original_cell_volume 2022.29(12)
_cod_database_code 7033439
_publcif_datablock.id {0301bebf-fb79-41c0-b732-f7683cf54cf4}

loop_
_symmetry_equiv_pos_as_xyz
'x, y, z'
'-x, -y, -z'

loop_
_atom_site_label
_atom_site_type_symbol
_atom_site_fract_x
_atom_site_fract_y
_atom_site_fract_z
_atom_site_U_iso_or_equiv
_atom_site_adp_type
_atom_site_occupancy
_atom_site_symmetry_multiplicity
_atom_site_calc_flag
_atom_site_refinement_flags
Mn1 Mn 0.24335(6) 0.55392(4) 0.12290(4) 0.01457(13) Uani 1 1 d .
Mn2 Mn 0.45609(7) 0.81042(4) 0.31001(4) 0.01441(13) Uani 1 1 d .
Mn3 Mn 0.24713(7) 0.55099(4) 0.39345(4) 0.01591(14) Uani 1 1 d .
S1 S 0.28119(11) 0.72349(7) 0.19351(6) 0.01505(19) Uani 1 1 d .
S2 S 0.29316(12) 0.71647(7) 0.38596(6) 0.0204(2) Uani 1 1 d .
S3 S 0.31557(11) 0.50888(7) 0.24950(6) 0.01562(19) Uani 1 1 d .
O1 O 0.1657(4) 0.3540(2) 0.02517(19) 0.0258(7) Uani 1 1 d .
O2 O 0.1828(4) 0.6061(2) -0.03555(19) 0.0254(7) Uani 1 1 d .
O3 O 0.5780(3) 0.5430(2) 0.08950(19) 0.0248(6) Uani 1 1 d .
O4 O -0.0859(3) 0.5681(2) 0.1713(2) 0.0303(7) Uani 1 1 d .
O5 O 0.2462(4) 0.9594(2) 0.3485(2) 0.0336(8) Uani 1 1 d .
O6 O 0.6809(3) 0.6692(2) 0.2717(2) 0.0280(7) Uani 1 1 d .
O7 O 0.6488(4) 0.9234(2) 0.4588(2) 0.0322(7) Uani 1 1 d .
O8 O 0.6281(4) 0.9304(2) 0.2103(2) 0.0299(7) Uani 1 1 d .
O9 O 0.1736(4) 0.6020(3) 0.5699(2) 0.0306(7) Uani 1 1 d .
O10 O 0.1828(4) 0.3496(2) 0.4077(2) 0.0328(8) Uani 1 1 d .
O11 O -0.0853(4) 0.5610(3) 0.3493(2) 0.0338(8) Uani 1 1 d .
O12 O 0.5864(4) 0.5614(3) 0.4353(2) 0.0315(7) Uani 1 1 d .
C1 C 0.2712(4) 0.7898(3) 0.1147(2) 0.0156(7) Uani 1 1 d .
C2 C 0.1318(5) 0.8255(3) 0.1049(3) 0.0200(8) Uani 1 1 d .
C3 C 0.1179(5) 0.8736(3) 0.0420(3) 0.0228(8) Uani 1 1 d .
H3A H 0.0235 0.8969 0.0347 0.027 Uiso 1 1 calc R
C4 C 0.2355(6) 0.8886(3) -0.0098(3) 0.0286(10) Uani 1 1 d .
C5 C 0.3715(5) 0.8526(3) 0.0007(3) 0.0240(9) Uani 1 1 d .
H5A H 0.4539 0.8630 -0.0344 0.029 Uiso 1 1 calc R
C6 C 0.3917(5) 0.8016(3) 0.0610(3) 0.0197(8) Uani 1 1 d .
C7 C -0.0043(5) 0.8128(3) 0.1586(3) 0.0240(9) Uani 1 1 d .
H7A H -0.0838 0.8492 0.1456 0.036 Uiso 1 1 calc R
H7B H 0.0306 0.8360 0.2172 0.036 Uiso 1 1 calc R
H7C H -0.0478 0.7449 0.1478 0.036 Uiso 1 1 calc R
C8 C 0.2194(7) 0.9442(4) -0.0755(3) 0.0401(12) Uani 1 1 d .
H8A H 0.2479 0.9076 -0.1290 0.060 Uiso 1 1 calc R
H8B H 0.2881 1.0057 -0.0600 0.060 Uiso 1 1 calc R
H8C H 0.1118 0.9555 -0.0801 0.060 Uiso 1 1 calc R
C9 C 0.5378(5) 0.7572(3) 0.0601(3) 0.0250(9) Uani 1 1 d .
H9A H 0.6257 0.8019 0.0491 0.037 Uiso 1 1 calc R
H9B H 0.5264 0.6979 0.0165 0.037 Uiso 1 1 calc R
H9C H 0.5564 0.7429 0.1141 0.037 Uiso 1 1 calc R
C10 C 0.2337(5) 0.7894(3) 0.4786(2) 0.0186(8) Uani 1 1 d .
C11 C 0.3234(5) 0.8101(3) 0.5536(2) 0.0186(8) Uani 1 1 d .
C12 C 0.2644(5) 0.8626(3) 0.6249(3) 0.0200(8) Uani 1 1 d .
H12A H 0.3250 0.8777 0.6756 0.024 Uiso 1 1 calc R
C13 C 0.1202(5) 0.8937(3) 0.6243(2) 0.0200(8) Uani 1 1 d .
C14 C 0.0359(5) 0.8727(3) 0.5486(3) 0.0238(9) Uani 1 1 d .
H14A H -0.0615 0.8945 0.5466 0.029 Uiso 1 1 calc R
C15 C 0.0884(5) 0.8212(3) 0.4760(3) 0.0193(8) Uani 1 1 d .
C16 C 0.4779(5) 0.7767(3) 0.5624(3) 0.0239(9) Uani 1 1 d .
H16A H 0.5513 0.8293 0.5963 0.036 Uiso 1 1 calc R
H16B H 0.5182 0.7563 0.5074 0.036 Uiso 1 1 calc R
H16C H 0.4644 0.7229 0.5893 0.036 Uiso 1 1 calc R
C17 C 0.0567(6) 0.9474(4) 0.7011(3) 0.0302(10) Uani 1 1 d .
H17A H -0.0527 0.9214 0.7036 0.045 Uiso 1 1 calc R
H17B H 0.0655 1.0152 0.7001 0.045 Uiso 1 1 calc R
H17C H 0.1155 0.9410 0.7499 0.045 Uiso 1 1 calc R
C18 C -0.0177(5) 0.8000(4) 0.3983(3) 0.0276(9) Uani 1 1 d .
H18A H -0.0518 0.8593 0.3914 0.041 Uiso 1 1 calc R
H18B H -0.1083 0.7538 0.4034 0.041 Uiso 1 1 calc R
H18C H 0.0386 0.7733 0.3499 0.041 Uiso 1 1 calc R
C19 C 0.3239(4) 0.3825(3) 0.2241(2) 0.0161(7) Uani 1 1 d .
C20 C 0.1882(5) 0.3143(3) 0.2091(3) 0.0199(8) Uani 1 1 d .
C21 C 0.2025(5) 0.2175(3) 0.1934(3) 0.0221(8) Uani 1 1 d .
H21A H 0.1110 0.1717 0.1825 0.026 Uiso 1 1 calc R
C22 C 0.3455(5) 0.1854(3) 0.1930(3) 0.0217(8) Uani 1 1 d .
C23 C 0.4774(5) 0.2544(3) 0.2077(2) 0.0197(8) Uani 1 1 d .
H23A H 0.5762 0.2339 0.2071 0.024 Uiso 1 1 calc R
C24 C 0.4710(5) 0.3523(3) 0.2235(2) 0.0174(8) Uani 1 1 d .
C25 C 0.0268(5) 0.3393(3) 0.2115(3) 0.0248(9) Uani 1 1 d .
H25A H -0.0273 0.3164 0.2561 0.037 Uiso 1 1 calc R
H25B H -0.0296 0.3091 0.1582 0.037 Uiso 1 1 calc R
H25C H 0.0321 0.4089 0.2218 0.037 Uiso 1 1 calc R
C26 C 0.3566(6) 0.0810(3) 0.1804(3) 0.0340(11) Uani 1 1 d .
H26A H 0.2715 0.0503 0.2074 0.051 Uiso 1 1 calc R
H26B H 0.4560 0.0736 0.2047 0.051 Uiso 1 1 calc R
H26C H 0.3496 0.0510 0.1209 0.051 Uiso 1 1 calc R
C27 C 0.6223(5) 0.4192(3) 0.2382(3) 0.0224(8) Uani 1 1 d .
H27A H 0.6822 0.4075 0.2844 0.034 Uiso 1 1 calc R
H27B H 0.6018 0.4854 0.2518 0.034 Uiso 1 1 calc R
H27C H 0.6813 0.4082 0.1880 0.034 Uiso 1 1 calc R
C28 C 0.1950(4) 0.4297(3) 0.0655(3) 0.0199(8) Uani 1 1 d .
C29 C 0.2064(4) 0.5878(3) 0.0263(3) 0.0186(8) Uani 1 1 d .
C30 C 0.4524(5) 0.5502(3) 0.1028(2) 0.0175(8) Uani 1 1 d .
C31 C 0.0377(5) 0.5615(3) 0.1536(3) 0.0204(8) Uani 1 1 d .
C32 C 0.3205(5) 0.9010(3) 0.3336(2) 0.0199(8) Uani 1 1 d .
C33 C 0.5921(5) 0.7196(3) 0.2862(2) 0.0188(8) Uani 1 1 d .
C34 C 0.5742(5) 0.8773(3) 0.4024(3) 0.0215(8) Uani 1 1 d .
C35 C 0.5614(5) 0.8821(3) 0.2477(3) 0.0207(8) Uani 1 1 d .
C36 C 0.2051(5) 0.5848(3) 0.5015(3) 0.0215(8) Uani 1 1 d .
C37 C 0.2065(5) 0.4262(3) 0.3991(3) 0.0251(9) Uani 1 1 d .
C38 C 0.0400(5) 0.5554(3) 0.3637(3) 0.0219(8) Uani 1 1 d .
C39 C 0.4585(5) 0.5574(3) 0.4191(2) 0.0196(8) Uani 1 1 d .

loop_
_atom_site_aniso_label
_atom_site_aniso_U_11
_atom_site_aniso_U_22
_atom_site_aniso_U_33
_atom_site_aniso_U_23
_atom_site_aniso_U_13
_atom_site_aniso_U_12
Mn1 0.0128(3) 0.0154(3) 0.0145(3) 0.0008(2) -0.0005(2) 0.0034(2)
Mn2 0.0149(3) 0.0137(3) 0.0142(3) 0.0024(2) -0.0006(2) 0.0023(2)
Mn3 0.0156(3) 0.0166(3) 0.0168(3) 0.0062(2) 0.0015(2) 0.0027(2)
S1 0.0164(4) 0.0152(4) 0.0132(4) 0.0026(3) -0.0010(3) 0.0028(3)
S2 0.0298(5) 0.0159(5) 0.0158(5) 0.0039(4) 0.0076(4) 0.0039(4)
S3 0.0167(4) 0.0139(4) 0.0164(4) 0.0035(3) -0.0003(3) 0.0032(3)
O1 0.0287(16) 0.0164(15) 0.0263(16) -0.0057(12) -0.0002(13) 0.0011(12)
O2 0.0286(16) 0.0258(16) 0.0208(15) 0.0022(12) -0.0068(12) 0.0067(13)
O3 0.0186(15) 0.0346(18) 0.0219(15) 0.0047(13) 0.0024(12) 0.0092(12)
O4 0.0153(15) 0.0300(17) 0.0418(19) 0.0003(15) 0.0024(13) 0.0030(12)
O5 0.0345(18) 0.0289(18) 0.041(2) 0.0074(15) 0.0037(15) 0.0175(15)
O6 0.0211(15) 0.0237(16) 0.0376(18) 0.0000(14) 0.0002(13) 0.0098(12)
O7 0.0349(18) 0.0309(18) 0.0247(17) 0.0011(14) -0.0114(14) -0.0049(14)
O8 0.0332(18) 0.0243(16) 0.0328(18) 0.0116(14) 0.0045(14) -0.0021(13)
O9 0.0375(18) 0.0365(19) 0.0213(16) 0.0123(14) 0.0100(13) 0.0070(15)
O10 0.042(2) 0.0186(16) 0.0389(19) 0.0127(14) -0.0007(15) -0.0001(14)
O11 0.0180(16) 0.0366(19) 0.050(2) 0.0175(17) -0.0004(14) 0.0019(13)
O12 0.0210(16) 0.045(2) 0.0299(17) 0.0110(15) -0.0034(13) 0.0081(14)
C1 0.0201(19) 0.0126(17) 0.0144(17) 0.0022(14) -0.0009(14) 0.0051(14)
C2 0.021(2) 0.0193(19) 0.0185(19) 0.0018(16) -0.0029(15) 0.0044(15)
C3 0.024(2) 0.019(2) 0.025(2) 0.0045(16) -0.0064(16) 0.0064(16)
C4 0.035(2) 0.028(2) 0.025(2) 0.0137(19) -0.0035(18) 0.0028(19)
C5 0.028(2) 0.025(2) 0.019(2) 0.0064(17) 0.0046(16) 0.0032(17)
C6 0.023(2) 0.0174(19) 0.0185(19) 0.0048(15) -0.0001(15) 0.0015(15)
C7 0.019(2) 0.027(2) 0.027(2) 0.0065(18) 0.0006(16) 0.0098(17)
C8 0.047(3) 0.045(3) 0.037(3) 0.026(2) 0.000(2) 0.010(2)
C9 0.021(2) 0.027(2) 0.030(2) 0.0094(18) 0.0077(17) 0.0078(17)
C10 0.022(2) 0.0174(19) 0.0165(18) 0.0033(15) 0.0040(15) 0.0033(15)
C11 0.0188(19) 0.0187(19) 0.0189(19) 0.0054(15) 0.0014(15) 0.0030(15)
C12 0.023(2) 0.0192(19) 0.0165(19) 0.0007(15) -0.0029(15) 0.0057(15)
C13 0.027(2) 0.0178(19) 0.0148(18) 0.0006(15) 0.0023(15) 0.0060(16)
C14 0.019(2) 0.030(2) 0.024(2) 0.0052(18) 0.0014(16) 0.0082(17)
C15 0.0203(19) 0.0200(19) 0.0177(19) 0.0039(15) 0.0018(15) 0.0041(15)
C16 0.019(2) 0.035(2) 0.021(2) 0.0103(18) 0.0004(16) 0.0084(17)
C17 0.033(2) 0.042(3) 0.016(2) 0.0009(19) 0.0046(17) 0.016(2)
C18 0.024(2) 0.037(3) 0.021(2) 0.0048(19) -0.0071(17) 0.0049(18)
C19 0.0196(19) 0.0115(17) 0.0171(18) 0.0027(14) -0.0004(14) 0.0027(14)
C20 0.020(2) 0.0185(19) 0.021(2) 0.0053(16) -0.0009(15) 0.0007(15)
C21 0.024(2) 0.0146(19) 0.026(2) 0.0043(16) -0.0012(16) -0.0007(15)
C22 0.028(2) 0.0153(19) 0.021(2) 0.0021(16) 0.0039(16) 0.0056(16)
C23 0.022(2) 0.019(2) 0.0186(19) 0.0046(16) 0.0027(15) 0.0065(15)
C24 0.0198(19) 0.0187(19) 0.0139(17) 0.0035(15) 0.0008(14) 0.0034(15)
C25 0.019(2) 0.022(2) 0.033(2) 0.0066(18) 0.0005(17) 0.0006(16)
C26 0.042(3) 0.018(2) 0.042(3) 0.004(2) 0.006(2) 0.0077(19)
C27 0.0146(19) 0.022(2) 0.032(2) 0.0079(17) -0.0012(16) 0.0041(15)
C28 0.0135(18) 0.027(2) 0.0193(19) 0.0062(17) -0.0003(14) 0.0033(15)
C29 0.0160(18) 0.0160(19) 0.021(2) -0.0020(15) 0.0004(15) 0.0032(14)
C30 0.022(2) 0.0179(19) 0.0114(17) 0.0006(14) -0.0018(14) 0.0027(15)
C31 0.019(2) 0.0182(19) 0.0203(19) -0.0010(15) -0.0018(15) 0.0012(15)
C32 0.0200(19) 0.023(2) 0.0174(19) 0.0078(16) -0.0010(15) 0.0005(16)
C33 0.0191(19) 0.0193(19) 0.0161(18) 0.0033(15) -0.0024(14) -0.0019(15)
C34 0.022(2) 0.021(2) 0.023(2) 0.0068(17) 0.0013(16) 0.0044(16)
C35 0.021(2) 0.0159(19) 0.023(2) 0.0010(16) -0.0010(16) 0.0032(15)
C36 0.021(2) 0.023(2) 0.024(2) 0.0101(17) 0.0046(16) 0.0048(16)
C37 0.024(2) 0.030(2) 0.023(2) 0.0093(18) 0.0005(17) 0.0025(17)
C38 0.020(2) 0.021(2) 0.026(2) 0.0107(17) 0.0014(16) -0.0005(16)
C39 0.026(2) 0.020(2) 0.0136(18) 0.0046(15) 0.0015(15) 0.0040(16)

loop_
_atom_type_symbol
_atom_type_description
_atom_type_scat_dispersion_real
_atom_type_scat_dispersion_imag
_atom_type_scat_source
C C 0.0033 0.0016 'International Tables Vol C Tables 4.2.6.8 and 6.1.1.4'
H H 0.0000 0.0000 'International Tables Vol C Tables 4.2.6.8 and 6.1.1.4'
O O 0.0106 0.0060 'International Tables Vol C Tables 4.2.6.8 and 6.1.1.4'
S S 0.1246 0.1234 'International Tables Vol C Tables 4.2.6.8 and 6.1.1.4'
Mn Mn 0.3368 0.7283 'International Tables Vol C Tables 4.2.6.8 and 6.1.1.4'

loop_
_geom_angle_atom_site_label_1
_geom_angle_atom_site_label_2
_geom_angle_atom_site_label_3
_geom_angle
C29 Mn1 C28 87.50(18)
C29 Mn1 C30 92.39(17)
C28 Mn1 C30 90.18(17)
C29 Mn1 C31 91.97(18)
C28 Mn1 C31 92.87(17)
C30 Mn1 C31 174.78(17)
C29 Mn1 S3 175.19(13)
C28 Mn1 S3 92.66(13)
C30 Mn1 S3 82.79(12)
C31 Mn1 S3 92.83(13)
C29 Mn1 S1 88.55(13)
C28 Mn1 S1 173.67(13)
C30 Mn1 S1 94.92(12)
C31 Mn1 S1 82.33(13)
S3 Mn1 S1 91.70(4)
C35 Mn2 C34 90.79(19)
C35 Mn2 C32 88.68(18)
C34 Mn2 C32 88.24(18)
C35 Mn2 C33 91.21(18)
C34 Mn2 C33 91.81(18)
C32 Mn2 C33 179.87(19)
C35 Mn2 S2 174.40(14)
C34 Mn2 S2 93.28(14)
C32 Mn2 S2 87.61(13)
C33 Mn2 S2 92.50(13)
C35 Mn2 S1 92.15(14)
C34 Mn2 S1 175.48(14)
C32 Mn2 S1 88.41(13)
C33 Mn2 S1 91.55(12)
S2 Mn2 S1 83.55(4)
C36 Mn3 C37 88.5(2)
C36 Mn3 C39 92.29(18)
C37 Mn3 C39 92.16(19)
C36 Mn3 C38 89.62(19)
C37 Mn3 C38 93.22(19)
C39 Mn3 C38 174.34(18)
C36 Mn3 S2 91.06(14)
C37 Mn3 S2 178.36(14)
C39 Mn3 S2 89.43(13)
C38 Mn3 S2 85.20(13)
C36 Mn3 S3 177.46(14)
C37 Mn3 S3 92.61(14)
C39 Mn3 S3 85.39(12)
C38 Mn3 S3 92.59(14)
S2 Mn3 S3 87.90(4)
C1 S1 Mn2 112.09(13)
C1 S1 Mn1 107.08(13)
Mn2 S1 Mn1 129.94(4)
C10 S2 Mn2 111.37(14)
C10 S2 Mn3 109.45(14)
Mn2 S2 Mn3 136.33(5)
C19 S3 Mn3 106.93(13)
C19 S3 Mn1 108.09(13)
Mn3 S3 Mn1 134.93(4)
C6 C1 C2 120.1(4)
C6 C1 S1 122.7(3)
C2 C1 S1 117.1(3)
C3 C2 C1 118.5(4)
C3 C2 C7 118.5(4)
C1 C2 C7 123.0(4)
C4 C3 C2 122.6(4)
C4 C3 H3A 118.7
C2 C3 H3A 118.7
C3 C4 C5 118.0(4)
C3 C4 C8 121.4(4)
C5 C4 C8 120.5(4)
C4 C5 C6 122.4(4)
C4 C5 H5A 118.8
C6 C5 H5A 118.8
C5 C6 C1 118.4(4)
C5 C6 C9 117.2(4)
C1 C6 C9 124.3(4)
C2 C7 H7A 109.5
C2 C7 H7B 109.5
H7A C7 H7B 109.5
C2 C7 H7C 109.5
H7A C7 H7C 109.5
H7B C7 H7C 109.5
C4 C8 H8A 109.5
C4 C8 H8B 109.5
H8A C8 H8B 109.5
C4 C8 H8C 109.5
H8A C8 H8C 109.5
H8B C8 H8C 109.5
C6 C9 H9A 109.5
C6 C9 H9B 109.5
H9A C9 H9B 109.5
C6 C9 H9C 109.5
H9A C9 H9C 109.5
H9B C9 H9C 109.5
C11 C10 C15 120.4(4)
C11 C10 S2 121.4(3)
C15 C10 S2 118.1(3)
C12 C11 C10 118.2(4)
C12 C11 C16 117.9(4)
C10 C11 C16 123.9(4)
C13 C12 C11 122.6(4)
C13 C12 H12A 118.7
C11 C12 H12A 118.7
C14 C13 C12 117.4(4)
C14 C13 C17 120.4(4)
C12 C13 C17 122.2(4)
C15 C14 C13 122.5(4)
C15 C14 H14A 118.7
C13 C14 H14A 118.7
C14 C15 C10 118.9(4)
C14 C15 C18 117.2(4)
C10 C15 C18 123.9(4)
C11 C16 H16A 109.5
C11 C16 H16B 109.5
H16A C16 H16B 109.5
C11 C16 H16C 109.5
H16A C16 H16C 109.5
H16B C16 H16C 109.5
C13 C17 H17A 109.5
C13 C17 H17B 109.5
H17A C17 H17B 109.5
C13 C17 H17C 109.5
H17A C17 H17C 109.5
H17B C17 H17C 109.5
C15 C18 H18A 109.5
C15 C18 H18B 109.5
H18A C18 H18B 109.5
C15 C18 H18C 109.5
H18A C18 H18C 109.5
H18B C18 H18C 109.5
C20 C19 C24 120.0(4)
C20 C19 S3 121.7(3)
C24 C19 S3 118.2(3)
C21 C20 C19 118.8(4)
C21 C20 C25 117.2(4)
C19 C20 C25 123.9(4)
C22 C21 C20 122.6(4)
C22 C21 H21A 118.7
C20 C21 H21A 118.7
C23 C22 C21 117.2(4)
C23 C22 C26 121.4(4)
C21 C22 C26 121.3(4)
C22 C23 C24 122.9(4)
C22 C23 H23A 118.5
C24 C23 H23A 118.5
C23 C24 C19 118.3(4)
C23 C24 C27 117.5(4)
C19 C24 C27 124.1(4)
C20 C25 H25A 109.5
C20 C25 H25B 109.5
H25A C25 H25B 109.5
C20 C25 H25C 109.5
H25A C25 H25C 109.5
H25B C25 H25C 109.5
C22 C26 H26A 109.5
C22 C26 H26B 109.5
H26A C26 H26B 109.5
C22 C26 H26C 109.5
H26A C26 H26C 109.5
H26B C26 H26C 109.5
C24 C27 H27A 109.5
C24 C27 H27B 109.5
H27A C27 H27B 109.5
C24 C27 H27C 109.5
H27A C27 H27C 109.5
H27B C27 H27C 109.5
O1 C28 Mn1 175.8(4)
O2 C29 Mn1 177.9(4)
O3 C30 Mn1 176.6(4)
O4 C31 Mn1 178.2(4)
O5 C32 Mn2 176.1(4)
O6 C33 Mn2 176.0(4)
O7 C34 Mn2 176.5(4)
O8 C35 Mn2 177.6(4)
O9 C36 Mn3 176.6(4)
O10 C37 Mn3 176.0(4)
O11 C38 Mn3 176.7(4)
O12 C39 Mn3 179.4(4)

loop_
_geom_bond_atom_site_label_1
_geom_bond_atom_site_label_2
_geom_bond_distance
Mn1 C29 1.817(4)
Mn1 C28 1.823(4)
Mn1 C30 1.866(4)
Mn1 C31 1.885(4)
Mn1 S3 2.4361(11)
Mn1 S1 2.4459(11)
Mn2 C35 1.804(4)
Mn2 C34 1.824(4)
Mn2 C32 1.873(4)
Mn2 C33 1.878(4)
Mn2 S2 2.4025(11)
Mn2 S1 2.4252(11)
Mn3 C36 1.804(4)
Mn3 C37 1.822(5)
Mn3 C39 1.869(4)
Mn3 C38 1.879(4)
Mn3 S2 2.4137(12)
Mn3 S3 2.4310(11)
S1 C1 1.800(4)
S2 C10 1.786(4)
S3 C19 1.800(4)
O1 C28 1.140(5)
O2 C29 1.140(5)
O3 C30 1.135(5)
O4 C31 1.134(5)
O5 C32 1.126(5)
O6 C33 1.132(5)
O7 C34 1.146(5)
O8 C35 1.145(5)
O9 C36 1.152(5)
O10 C37 1.145(5)
O11 C38 1.133(5)
O12 C39 1.133(5)
C1 C6 1.407(6)
C1 C2 1.409(5)
C2 C3 1.395(6)
C2 C7 1.512(6)
C3 C4 1.375(7)
C3 H3A 0.9500
C4 C5 1.386(6)
C4 C8 1.515(6)
C5 C6 1.397(6)
C5 H5A 0.9500
C6 C9 1.507(6)
C7 H7A 0.9800
C7 H7B 0.9800
C7 H7C 0.9800
C8 H8A 0.9800
C8 H8B 0.9800
C8 H8C 0.9800
C9 H9A 0.9800
C9 H9B 0.9800
C9 H9C 0.9800
C10 C11 1.404(6)
C10 C15 1.413(6)
C11 C12 1.401(6)
C11 C16 1.512(5)
C12 C13 1.397(6)
C12 H12A 0.9500
C13 C14 1.392(6)
C13 C17 1.493(6)
C14 C15 1.386(6)
C14 H14A 0.9500
C15 C18 1.519(6)
C16 H16A 0.9800
C16 H16B 0.9800
C16 H16C 0.9800
C17 H17A 0.9800
C17 H17B 0.9800
C17 H17C 0.9800
C18 H18A 0.9800
C18 H18B 0.9800
C18 H18C 0.9800
C19 C20 1.410(5)
C19 C24 1.414(5)
C20 C21 1.394(6)
C20 C25 1.503(6)
C21 C22 1.392(6)
C21 H21A 0.9500
C22 C23 1.392(6)
C22 C26 1.501(6)
C23 C24 1.396(6)
C23 H23A 0.9500
C24 C27 1.503(5)
C25 H25A 0.9800
C25 H25B 0.9800
C25 H25C 0.9800
C26 H26A 0.9800
C26 H26B 0.9800
C26 H26C 0.9800
C27 H27A 0.9800
C27 H27B 0.9800
C27 H27C 0.9800
